data_2228951
loop_
_publ_author_name
'Wu, Tao'
'Wang, Kai'
'Jiang, Peng'
'Zhu, Hong-Jun'

_publ_section_title
;
 4-(1-Ethyl-1<i>H</i>-1,3-benzimidazol-2-yl)-<i>N</i>,<i>N</i>-diphenylaniline
 monohydrate
;
_journal_coeditor_code BQ2268
_journal_issue 2
_journal_name_full 'Acta Crystallographica Section E'
_journal_page_first o417
_journal_paper_doi 10.1107/S160053681100119X
_journal_volume 67
_journal_year 2011
_chemical_formula_iupac 'C27 H23 N3, H2 O'
_chemical_formula_moiety 'C27 H23 N3, H2 O'
_chemical_formula_sum 'C27 H25 N3 O'
_chemical_formula_weight 407.50
_chemical_name_systematic '4-(1-Ethyl-1<i>H</i>-1,3-benzimidazol-2-yl)-<i>N</i>,<i>N</i>-diphenylaniline monohydrate'
_space_group_IT_number 14
_symmetry_cell_setting monoclinic
_symmetry_space_group_name_Hall '-P 2ybc'
_symmetry_space_group_name_H-M 'P 1 21/c 1'
_atom_sites_solution_hydrogens geom
_atom_sites_solution_primary direct
_atom_sites_solution_secondary difmap
_audit_creation_method SHELXL-97
_cell_angle_alpha 90.00
_cell_angle_beta 97.81(3)
_cell_angle_gamma 90.00
_cell_formula_units_Z 4
_cell_length_a 12.278(3)
_cell_length_b 9.2690(19)
_cell_length_c 19.468(4)
_cell_measurement_reflns_used 25
_cell_measurement_temperature 293(2)
_cell_measurement_theta_max 14
_cell_measurement_theta_min 10
_cell_volume 2195.0(8)
_computing_cell_refinement 'CAD-4 Software (Enraf--Nonius, 1985)'
_computing_data_collection 'CAD-4 Software (Enraf--Nonius, 1985)'
_computing_data_reduction 'XCAD4 (Harms & Wocadlo, 1995)'
_computing_molecular_graphics 'SHELXTL (Sheldrick, 2008)'
_computing_publication_material 'SHELXTL (Sheldrick, 2008)'
_computing_structure_refinement 'SHELXL97 (Sheldrick, 2008)'
_computing_structure_solution 'SHELXS97 (Sheldrick, 2008)'
_diffrn_ambient_temperature 293(2)
_diffrn_measured_fraction_theta_full 0.998
_diffrn_measured_fraction_theta_max 0.998
_diffrn_measurement_device_type 'Enraf--Nonius CAD-4'
_diffrn_measurement_method \w/2\q
_diffrn_radiation_monochromator graphite
_diffrn_radiation_source 'fine-focus sealed tube'
_diffrn_radiation_type MoK\a
_diffrn_radiation_wavelength 0.71073
_diffrn_reflns_av_R_equivalents 0.0252
_diffrn_reflns_av_sigmaI/netI 0.0506
_diffrn_reflns_limit_h_max 14
_diffrn_reflns_limit_h_min 0
_diffrn_reflns_limit_k_max 11
_diffrn_reflns_limit_k_min 0
_diffrn_reflns_limit_l_max 23
_diffrn_reflns_limit_l_min -23
_diffrn_reflns_number 4223
_diffrn_reflns_theta_full 25.38
_diffrn_reflns_theta_max 25.38
_diffrn_reflns_theta_min 1.67
_diffrn_standards_decay_% 1
_diffrn_standards_interval_count 200
_diffrn_standards_interval_time 2
_diffrn_standards_number 3
_exptl_absorpt_coefficient_mu 0.076
_exptl_absorpt_correction_T_max 0.9924
_exptl_absorpt_correction_T_min 0.9775
_exptl_absorpt_correction_type psi-scan
_exptl_absorpt_process_details '(North <i>et al.</i>, 1968)'
_exptl_crystal_colour colorless
_exptl_crystal_density_diffrn 1.233
_exptl_crystal_density_method 'not measured'
_exptl_crystal_description block
_exptl_crystal_F_000 864
_exptl_crystal_size_max 0.30
_exptl_crystal_size_mid 0.20
_exptl_crystal_size_min 0.10
_refine_diff_density_max 0.177
_refine_diff_density_min -0.257
_refine_ls_extinction_coef 0.0093(17)
_refine_ls_extinction_expression Fc^*^=kFc[1+0.001xFc^2^\l^3^/sin(2\q)]^-1/4^
_refine_ls_extinction_method 'SHELXL97 (Sheldrick, 2008)'
_refine_ls_goodness_of_fit_ref 1.008
_refine_ls_hydrogen_treatment constr
_refine_ls_matrix_type full
_refine_ls_number_parameters 281
_refine_ls_number_reflns 4024
_refine_ls_number_restraints 0
_refine_ls_restrained_S_all 1.008
_refine_ls_R_factor_all 0.1038
_refine_ls_R_factor_gt 0.0567
_refine_ls_shift/su_max 0.000
_refine_ls_shift/su_mean 0.000
_refine_ls_structure_factor_coef Fsqd
_refine_ls_weighting_details 'calc w=1/[\s^2^(Fo^2^)+(0.0900P)^2^] where P=(Fo^2^+2Fc^2^)/3'
_refine_ls_weighting_scheme calc
_refine_ls_wR_factor_gt 0.1422
_refine_ls_wR_factor_ref 0.1690
_reflns_number_gt 2487
_reflns_number_total 4024
_reflns_threshold_expression I>2sigma(I)
_cod_data_source_file bq2268.cif
_cod_data_source_block I
_cod_original_sg_symbol_H-M 'P 21/c'
_cod_database_code 2228951
_cod_database_fobs_code 2228951

loop_
_symmetry_equiv_pos_as_xyz
'x, y, z'
'-x, y+1/2, -z+1/2'
'-x, -y, -z'
'x, -y-1/2, z-1/2'

loop_
_atom_site_type_symbol
_atom_site_label
_atom_site_fract_x
_atom_site_fract_y
_atom_site_fract_z
_atom_site_U_iso_or_equiv
_atom_site_adp_type
_atom_site_calc_flag
_atom_site_refinement_flags
_atom_site_occupancy
_atom_site_disorder_assembly
_atom_site_disorder_group
N N1 0.12417(17) 0.8084(2) -0.08205(12) 0.0535(6) Uani d . 1 . .
C C1 0.0167(2) 1.0299(3) -0.09280(14) 0.0502(7) Uani d . 1 . .
H H1A -0.0468 0.9764 -0.0906 0.060 Uiso calc R 1 . .
N N2 0.53509(16) 0.6320(2) 0.14215(10) 0.0457(5) Uani d . 1 . .
C C2 0.0102(2) 1.1782(3) -0.10031(16) 0.0599(8) Uani d . 1 . .
H H2B -0.0578 1.2238 -0.1038 0.072 Uiso calc R 1 . .
N N3 0.47737(16) 0.4037(2) 0.12179(11) 0.0435(5) Uani d . 1 . .
C C3 0.1033(3) 1.2582(3) -0.10260(16) 0.0622(8) Uani d . 1 . .
H H3A 0.0986 1.3580 -0.1072 0.075 Uiso calc R 1 . .
C C4 0.2031(2) 1.1914(3) -0.09818(15) 0.0567(7) Uani d . 1 . .
H H4A 0.2664 1.2461 -0.0993 0.068 Uiso calc R 1 . .
C C5 0.2108(2) 1.0429(3) -0.09211(14) 0.0522(7) Uani d . 1 . .
H H5A 0.2787 0.9977 -0.0905 0.063 Uiso calc R 1 . .
C C6 0.1169(2) 0.9614(3) -0.08850(13) 0.0442(6) Uani d . 1 . .
C C7 0.03574(19) 0.7225(3) -0.11420(13) 0.0419(6) Uani d . 1 . .
C C8 -0.0220(2) 0.6349(3) -0.07465(15) 0.0514(7) Uani d . 1 . .
H H8A -0.0017 0.6299 -0.0269 0.062 Uiso calc R 1 . .
C C9 -0.1095(2) 0.5549(3) -0.10554(18) 0.0625(8) Uani d . 1 . .
H H9A -0.1477 0.4955 -0.0786 0.075 Uiso calc R 1 . .
C C10 -0.1405(3) 0.5620(3) -0.1750(2) 0.0737(10) Uani d . 1 . .
H H10A -0.2004 0.5088 -0.1956 0.088 Uiso calc R 1 . .
C C11 -0.0834(3) 0.6476(4) -0.21467(17) 0.0733(9) Uani d . 1 . .
H H11A -0.1042 0.6516 -0.2624 0.088 Uiso calc R 1 . .
C C12 0.0048(2) 0.7282(3) -0.18469(14) 0.0609(8) Uani d . 1 . .
H H12A 0.0433 0.7861 -0.2121 0.073 Uiso calc R 1 . .
C C13 0.20766(19) 0.7440(3) -0.03508(13) 0.0431(6) Uani d . 1 . .
C C14 0.2497(2) 0.8104(3) 0.02666(13) 0.0461(6) Uani d . 1 . .
H H14A 0.2234 0.9005 0.0375 0.055 Uiso calc R 1 . .
C C15 0.3298(2) 0.7442(3) 0.07189(13) 0.0443(6) Uani d . 1 . .
H H15A 0.3578 0.7910 0.1128 0.053 Uiso calc R 1 . .
C C16 0.37033(19) 0.6077(3) 0.05776(13) 0.0408(6) Uani d . 1 . .
C C17 0.32912(19) 0.5432(3) -0.00436(13) 0.0435(6) Uani d . 1 . .
H H17A 0.3560 0.4536 -0.0154 0.052 Uiso calc R 1 . .
C C18 0.2488(2) 0.6091(3) -0.05033(13) 0.0446(6) Uani d . 1 . .
H H18A 0.2220 0.5633 -0.0917 0.053 Uiso calc R 1 . .
C C19 0.4598(2) 0.5481(3) 0.10699(13) 0.0419(6) Uani d . 1 . .
C C20 0.6054(2) 0.5389(3) 0.18193(13) 0.0457(6) Uani d . 1 . .
C C21 0.6991(2) 0.5681(3) 0.22815(14) 0.0560(7) Uani d . 1 . .
H H21A 0.7225 0.6625 0.2371 0.067 Uiso calc R 1 . .
C C22 0.7562(3) 0.4543(4) 0.26021(16) 0.0706(9) Uani d . 1 . .
H H22A 0.8196 0.4716 0.2910 0.085 Uiso calc R 1 . .
C C23 0.7204(3) 0.3122(3) 0.24720(16) 0.0681(9) Uani d . 1 . .
H H23A 0.7611 0.2374 0.2697 0.082 Uiso calc R 1 . .
C C24 0.6278(2) 0.2793(3) 0.20264(15) 0.0587(8) Uani d . 1 . .
H H24A 0.6040 0.1847 0.1947 0.070 Uiso calc R 1 . .
C C25 0.5710(2) 0.3962(3) 0.16973(13) 0.0443(6) Uani d . 1 . .
C C26 0.4069(2) 0.2785(3) 0.10055(15) 0.0556(7) Uani d . 1 . .
H H26A 0.3350 0.3125 0.0803 0.067 Uiso calc R 1 . .
H H26B 0.3975 0.2221 0.1413 0.067 Uiso calc R 1 . .
C C27 0.4534(3) 0.1826(3) 0.04887(17) 0.0717(9) Uani d . 1 . .
H H27A 0.4046 0.1029 0.0370 0.108 Uiso calc R 1 . .
H H27B 0.5241 0.1471 0.0689 0.108 Uiso calc R 1 . .
H H27C 0.4611 0.2371 0.0079 0.108 Uiso calc R 1 . .
O OW 0.5578(2) 0.9300(3) 0.18768(15) 0.1158(10) Uani d . 1 . .
H HWB 0.5151 0.8673 0.2015 0.139 Uiso d R 1 . .
H HWA 0.5919 0.8888 0.1579 0.139 Uiso d R 1 . .

loop_
_atom_site_aniso_label
_atom_site_aniso_U_11
_atom_site_aniso_U_22
_atom_site_aniso_U_33
_atom_site_aniso_U_12
_atom_site_aniso_U_13
_atom_site_aniso_U_23
N1 0.0452(12) 0.0373(12) 0.0720(15) -0.0054(10) -0.0136(11) 0.0103(11)
C1 0.0447(15) 0.0436(16) 0.0618(18) -0.0048(12) 0.0060(13) -0.0013(13)
N2 0.0466(12) 0.0395(12) 0.0487(13) 0.0007(10) -0.0017(10) 0.0037(10)
C2 0.0593(18) 0.0438(17) 0.076(2) 0.0047(14) 0.0084(15) -0.0064(14)
N3 0.0456(12) 0.0314(11) 0.0524(13) -0.0009(9) 0.0030(10) 0.0064(9)
C3 0.076(2) 0.0335(15) 0.076(2) -0.0049(15) 0.0059(17) -0.0042(14)
C4 0.0601(18) 0.0439(17) 0.0637(18) -0.0169(14) -0.0005(14) 0.0051(14)
C5 0.0432(14) 0.0482(16) 0.0631(18) -0.0050(13) -0.0007(13) 0.0064(14)
C6 0.0455(14) 0.0373(14) 0.0476(15) -0.0025(12) -0.0012(12) 0.0054(12)
C7 0.0381(13) 0.0333(13) 0.0520(16) -0.0002(11) -0.0019(12) 0.0013(11)
C8 0.0511(15) 0.0469(16) 0.0554(17) -0.0007(13) 0.0041(13) 0.0050(13)
C9 0.0478(16) 0.0487(17) 0.090(2) -0.0096(14) 0.0067(16) 0.0052(16)
C10 0.0583(19) 0.0508(19) 0.104(3) -0.0061(16) -0.0186(19) -0.0158(19)
C11 0.085(2) 0.071(2) 0.0557(19) 0.004(2) -0.0171(18) -0.0122(17)
C12 0.0669(19) 0.0648(19) 0.0495(17) -0.0021(16) 0.0026(15) 0.0044(14)
C13 0.0378(13) 0.0357(14) 0.0544(16) -0.0037(11) 0.0013(12) 0.0076(12)
C14 0.0448(14) 0.0386(14) 0.0537(16) 0.0036(12) 0.0025(12) -0.0012(12)
C15 0.0458(14) 0.0399(14) 0.0458(15) -0.0016(12) 0.0009(12) -0.0031(11)
C16 0.0377(13) 0.0367(14) 0.0476(15) -0.0032(11) 0.0040(11) 0.0025(11)
C17 0.0415(13) 0.0332(13) 0.0560(16) -0.0002(11) 0.0073(12) -0.0011(12)
C18 0.0450(14) 0.0381(14) 0.0487(15) -0.0049(12) -0.0003(12) -0.0016(12)
C19 0.0430(13) 0.0360(14) 0.0469(14) -0.0002(12) 0.0063(11) 0.0028(12)
C20 0.0463(15) 0.0440(15) 0.0460(15) 0.0011(12) 0.0041(12) 0.0036(12)
C21 0.0570(17) 0.0506(17) 0.0563(17) -0.0022(14) -0.0067(14) 0.0013(14)
C22 0.0651(19) 0.076(2) 0.064(2) 0.0051(18) -0.0142(16) 0.0095(17)
C23 0.072(2) 0.061(2) 0.067(2) 0.0176(17) -0.0079(17) 0.0206(16)
C24 0.0676(19) 0.0433(16) 0.0645(19) 0.0062(14) 0.0067(16) 0.0122(14)
C25 0.0469(14) 0.0404(14) 0.0458(15) 0.0033(12) 0.0072(12) 0.0076(12)
C26 0.0544(16) 0.0392(15) 0.0715(19) -0.0095(13) 0.0032(14) 0.0105(14)
C27 0.077(2) 0.0437(17) 0.091(2) -0.0017(16) -0.0020(18) -0.0060(16)
OW 0.154(2) 0.0616(15) 0.146(2) -0.0265(16) 0.073(2) -0.0184(15)

loop_
_atom_type_symbol
_atom_type_description
_atom_type_scat_dispersion_real
_atom_type_scat_dispersion_imag
_atom_type_scat_source
C C 0.0033 0.0016 'International Tables Vol C Tables 4.2.6.8 and 6.1.1.4'
H H 0.0000 0.0000 'International Tables Vol C Tables 4.2.6.8 and 6.1.1.4'
N N 0.0061 0.0033 'International Tables Vol C Tables 4.2.6.8 and 6.1.1.4'
O O 0.0106 0.0060 'International Tables Vol C Tables 4.2.6.8 and 6.1.1.4'

loop_
_geom_angle_atom_site_label_1
_geom_angle_atom_site_label_2
_geom_angle_atom_site_label_3
_geom_angle_site_symmetry_1
_geom_angle_site_symmetry_3
_geom_angle
_geom_angle_publ_flag
C13 N1 C7 . . 119.5(2) ?
C13 N1 C6 . . 120.7(2) ?
C7 N1 C6 . . 118.9(2) ?
C6 C1 C2 . . 120.2(3) ?
C6 C1 H1A . . 119.9 ?
C2 C1 H1A . . 119.9 ?
C19 N2 C20 . . 105.2(2) ?
C3 C2 C1 . . 120.4(3) ?
C3 C2 H2B . . 119.8 ?
C1 C2 H2B . . 119.8 ?
C19 N3 C25 . . 106.37(19) ?
C19 N3 C26 . . 129.6(2) ?
C25 N3 C26 . . 123.6(2) ?
C4 C3 C2 . . 119.9(3) ?
C4 C3 H3A . . 120.0 ?
C2 C3 H3A . . 120.0 ?
C3 C4 C5 . . 120.4(3) ?
C3 C4 H4A . . 119.8 ?
C5 C4 H4A . . 119.8 ?
C4 C5 C6 . . 119.9(3) ?
C4 C5 H5A . . 120.1 ?
C6 C5 H5A . . 120.1 ?
C1 C6 C5 . . 119.2(2) ?
C1 C6 N1 . . 120.6(2) ?
C5 C6 N1 . . 120.2(2) ?
C12 C7 C8 . . 119.1(2) ?
C12 C7 N1 . . 120.6(2) ?
C8 C7 N1 . . 120.3(2) ?
C9 C8 C7 . . 120.3(3) ?
C9 C8 H8A . . 119.9 ?
C7 C8 H8A . . 119.9 ?
C10 C9 C8 . . 120.4(3) ?
C10 C9 H9A . . 119.8 ?
C8 C9 H9A . . 119.8 ?
C9 C10 C11 . . 119.8(3) ?
C9 C10 H10A . . 120.1 ?
C11 C10 H10A . . 120.1 ?
C10 C11 C12 . . 120.6(3) ?
C10 C11 H11A . . 119.7 ?
C12 C11 H11A . . 119.7 ?
C7 C12 C11 . . 119.8(3) ?
C7 C12 H12A . . 120.1 ?
C11 C12 H12A . . 120.1 ?
C14 C13 C18 . . 118.6(2) ?
C14 C13 N1 . . 121.8(2) ?
C18 C13 N1 . . 119.6(2) ?
C15 C14 C13 . . 120.5(2) ?
C15 C14 H14A . . 119.7 ?
C13 C14 H14A . . 119.7 ?
C14 C15 C16 . . 121.4(2) ?
C14 C15 H15A . . 119.3 ?
C16 C15 H15A . . 119.3 ?
C17 C16 C15 . . 117.7(2) ?
C17 C16 C19 . . 124.3(2) ?
C15 C16 C19 . . 117.8(2) ?
C18 C17 C16 . . 121.4(2) ?
C18 C17 H17A . . 119.3 ?
C16 C17 H17A . . 119.3 ?
C17 C18 C13 . . 120.4(2) ?
C17 C18 H18A . . 119.8 ?
C13 C18 H18A . . 119.8 ?
N2 C19 N3 . . 112.5(2) ?
N2 C19 C16 . . 121.7(2) ?
N3 C19 C16 . . 125.7(2) ?
N2 C20 C21 . . 129.9(2) ?
N2 C20 C25 . . 110.1(2) ?
C21 C20 C25 . . 120.0(2) ?
C22 C21 C20 . . 118.2(3) ?
C22 C21 H21A . . 120.9 ?
C20 C21 H21A . . 120.9 ?
C21 C22 C23 . . 120.9(3) ?
C21 C22 H22A . . 119.6 ?
C23 C22 H22A . . 119.6 ?
C24 C23 C22 . . 122.6(3) ?
C24 C23 H23A . . 118.7 ?
C22 C23 H23A . . 118.7 ?
C23 C24 C25 . . 116.0(3) ?
C23 C24 H24A . . 122.0 ?
C25 C24 H24A . . 122.0 ?
N3 C25 C24 . . 131.8(2) ?
N3 C25 C20 . . 105.8(2) ?
C24 C25 C20 . . 122.4(2) ?
N3 C26 C27 . . 112.9(2) ?
N3 C26 H26A . . 109.0 ?
C27 C26 H26A . . 109.0 ?
N3 C26 H26B . . 109.0 ?
C27 C26 H26B . . 109.0 ?
H26A C26 H26B . . 107.8 ?
C26 C27 H27A . . 109.5 ?
C26 C27 H27B . . 109.5 ?
H27A C27 H27B . . 109.5 ?
C26 C27 H27C . . 109.5 ?
H27A C27 H27C . . 109.5 ?
H27B C27 H27C . . 109.5 ?
HWB OW HWA . . 106.9 ?

loop_
_geom_bond_atom_site_label_1
_geom_bond_atom_site_label_2
_geom_bond_site_symmetry_2
_geom_bond_distance
_geom_bond_publ_flag
N1 C13 . 1.410(3) ?
N1 C7 . 1.421(3) ?
N1 C6 . 1.426(3) ?
C1 C6 . 1.377(3) ?
C1 C2 . 1.383(4) ?
C1 H1A . 0.9300 ?
N2 C19 . 1.324(3) ?
N2 C20 . 1.381(3) ?
C2 C3 . 1.369(4) ?
C2 H2B . 0.9300 ?
N3 C19 . 1.380(3) ?
N3 C25 . 1.381(3) ?
N3 C26 . 1.473(3) ?
C3 C4 . 1.365(4) ?
C3 H3A . 0.9300 ?
C4 C5 . 1.384(4) ?
C4 H4A . 0.9300 ?
C5 C6 . 1.388(3) ?
C5 H5A . 0.9300 ?
C7 C12 . 1.374(4) ?
C7 C8 . 1.380(3) ?
C8 C9 . 1.375(4) ?
C8 H8A . 0.9300 ?
C9 C10 . 1.356(5) ?
C9 H9A . 0.9300 ?
C10 C11 . 1.365(5) ?
C10 H10A . 0.9300 ?
C11 C12 . 1.378(4) ?
C11 H11A . 0.9300 ?
C12 H12A . 0.9300 ?
C13 C14 . 1.386(4) ?
C13 C18 . 1.396(3) ?
C14 C15 . 1.373(3) ?
C14 H14A . 0.9300 ?
C15 C16 . 1.401(3) ?
C15 H15A . 0.9300 ?
C16 C17 . 1.382(3) ?
C16 C19 . 1.464(3) ?
C17 C18 . 1.380(3) ?
C17 H17A . 0.9300 ?
C18 H18A . 0.9300 ?
C20 C21 . 1.388(3) ?
C20 C25 . 1.398(4) ?
C21 C22 . 1.369(4) ?
C21 H21A . 0.9300 ?
C22 C23 . 1.401(4) ?
C22 H22A . 0.9300 ?
C23 C24 . 1.368(4) ?
C23 H23A . 0.9300 ?
C24 C25 . 1.397(3) ?
C24 H24A . 0.9300 ?
C26 C27 . 1.511(4) ?
C26 H26A . 0.9700 ?
C26 H26B . 0.9700 ?
C27 H27A . 0.9600 ?
C27 H27B . 0.9600 ?
C27 H27C . 0.9600 ?
OW HWB . 0.8499 ?
OW HWA . 0.8501 ?

loop_
_geom_hbond_atom_site_label_D
_geom_hbond_atom_site_label_H
_geom_hbond_atom_site_label_A
_geom_hbond_site_symmetry_A
_geom_hbond_distance_DH
_geom_hbond_distance_HA
_geom_hbond_distance_DA
_geom_hbond_angle_DHA
_geom_hbond_publ_flag
OW HWB N2 . 0.85 2.50 2.903(3) 110 yes
OW HWA N2 . 0.85 2.49 2.903(3) 111 yes
C24 H24A OW 1_545 0.93 2.43 3.352(4) 173 yes

loop_
_geom_torsion_atom_site_label_1
_geom_torsion_atom_site_label_2
_geom_torsion_atom_site_label_3
_geom_torsion_atom_site_label_4
_geom_torsion_site_symmetry_1
_geom_torsion_site_symmetry_2
_geom_torsion_site_symmetry_3
_geom_torsion_site_symmetry_4
_geom_torsion
_geom_torsion_publ_flag
C6 C1 C2 C3 . . . . -0.9(4) ?
C1 C2 C3 C4 . . . . 0.7(5) ?
C2 C3 C4 C5 . . . . 0.7(4) ?
C3 C4 C5 C6 . . . . -1.8(4) ?
C2 C1 C6 C5 . . . . -0.3(4) ?
C2 C1 C6 N1 . . . . -178.8(3) ?
C4 C5 C6 C1 . . . . 1.6(4) ?
C4 C5 C6 N1 . . . . -179.8(3) ?
C13 N1 C6 C1 . . . . -136.8(3) ?
C7 N1 C6 C1 . . . . 32.2(4) ?
C13 N1 C6 C5 . . . . 44.7(4) ?
C7 N1 C6 C5 . . . . -146.3(2) ?
C13 N1 C7 C12 . . . . -130.9(3) ?
C6 N1 C7 C12 . . . . 59.9(3) ?
C13 N1 C7 C8 . . . . 50.7(3) ?
C6 N1 C7 C8 . . . . -118.5(3) ?
C12 C7 C8 C9 . . . . -0.2(4) ?
N1 C7 C8 C9 . . . . 178.2(2) ?
C7 C8 C9 C10 . . . . -0.5(4) ?
C8 C9 C10 C11 . . . . 1.0(5) ?
C9 C10 C11 C12 . . . . -0.7(5) ?
C8 C7 C12 C11 . . . . 0.5(4) ?
N1 C7 C12 C11 . . . . -177.9(3) ?
C10 C11 C12 C7 . . . . -0.1(5) ?
C7 N1 C13 C14 . . . . -137.3(3) ?
C6 N1 C13 C14 . . . . 31.7(4) ?
C7 N1 C13 C18 . . . . 42.1(3) ?
C6 N1 C13 C18 . . . . -149.0(2) ?
C18 C13 C14 C15 . . . . -0.3(4) ?
N1 C13 C14 C15 . . . . 179.0(2) ?
C13 C14 C15 C16 . . . . -0.9(4) ?
C14 C15 C16 C17 . . . . 1.8(4) ?
C14 C15 C16 C19 . . . . 176.8(2) ?
C15 C16 C17 C18 . . . . -1.6(4) ?
C19 C16 C17 C18 . . . . -176.2(2) ?
C16 C17 C18 C13 . . . . 0.4(4) ?
C14 C13 C18 C17 . . . . 0.5(4) ?
N1 C13 C18 C17 . . . . -178.8(2) ?
C20 N2 C19 N3 . . . . 0.0(3) ?
C20 N2 C19 C16 . . . . -179.3(2) ?
C25 N3 C19 N2 . . . . -0.2(3) ?
C26 N3 C19 N2 . . . . 172.0(2) ?
C25 N3 C19 C16 . . . . 179.0(2) ?
C26 N3 C19 C16 . . . . -8.7(4) ?
C17 C16 C19 N2 . . . . 142.4(3) ?
C15 C16 C19 N2 . . . . -32.3(3) ?
C17 C16 C19 N3 . . . . -36.8(4) ?
C15 C16 C19 N3 . . . . 148.5(2) ?
C19 N2 C20 C21 . . . . 179.5(3) ?
C19 N2 C20 C25 . . . . 0.2(3) ?
N2 C20 C21 C22 . . . . -178.5(3) ?
C25 C20 C21 C22 . . . . 0.6(4) ?
C20 C21 C22 C23 . . . . -0.6(5) ?
C21 C22 C23 C24 . . . . -0.2(5) ?
C22 C23 C24 C25 . . . . 0.8(5) ?
C19 N3 C25 C24 . . . . -179.4(3) ?
C26 N3 C25 C24 . . . . 7.8(4) ?
C19 N3 C25 C20 . . . . 0.4(3) ?
C26 N3 C25 C20 . . . . -172.5(2) ?
C23 C24 C25 N3 . . . . 178.9(3) ?
C23 C24 C25 C20 . . . . -0.8(4) ?
N2 C20 C25 N3 . . . . -0.4(3) ?
C21 C20 C25 N3 . . . . -179.7(2) ?
N2 C20 C25 C24 . . . . 179.4(2) ?
C21 C20 C25 C24 . . . . 0.0(4) ?
C19 N3 C26 C27 . . . . 110.2(3) ?
C25 N3 C26 C27 . . . . -78.7(3) ?

loop_
_cod_related_entry_id
_cod_related_entry_database
_cod_related_entry_code
1 ChemSpider 30656449
